data_4134152
loop_
_publ_author_name
'Wang, Ze-Shu'
'Chen, Yang-Bo'
'Zhang, Hao-Wen'
'Sun, Zhou'
'Zhu, Chunyin'
'Ye, Long-Wu'

_publ_section_title
;
 Ynamide Smiles Rearrangement Triggered by Visible-Light-Mediated
 Regioselective Ketyl-Ynamide Coupling: Rapid Access to Functionalized
 Indoles and Isoquinolines.
;
_journal_name_full 'Journal of the American Chemical Society'
_journal_paper_doi 10.1021/jacs.9b13975
_journal_year 2020
_chemical_formula_moiety 'C29 H21 N'
_chemical_formula_sum 'C29 H21 N'
_chemical_formula_weight 383.47
_space_group_crystal_system monoclinic
_space_group_IT_number 4
_space_group_name_Hall 'P 2yb'
_space_group_name_H-M_alt 'P 1 21 1'
_atom_sites_solution_hydrogens geom
_atom_sites_solution_primary dual
_audit_creation_date 2018-12-10
_audit_creation_method
;
Olex2 1.2-ac3
(compiled 2017.08.10 svn.r3458 for OlexSys, GUI svn.r5381)
;
_cell_angle_alpha 90
_cell_angle_beta 98.357(3)
_cell_angle_gamma 90
_cell_formula_units_Z 2
_cell_length_a 9.9018(3)
_cell_length_b 9.3208(3)
_cell_length_c 10.9888(4)
_cell_measurement_reflns_used 2822
_cell_measurement_temperature 100.00(10)
_cell_measurement_theta_max 74.8390
_cell_measurement_theta_min 4.0500
_cell_volume 1003.42(6)
_computing_cell_refinement 'CrysAlisPro 1.171.40.21a (Rigaku OD, 2018)'
_computing_data_collection 'CrysAlisPro 1.171.40.21a (Rigaku OD, 2018)'
_computing_data_reduction 'CrysAlisPro 1.171.40.21a (Rigaku OD, 2018)'
_computing_molecular_graphics 'Olex2 (Dolomanov et al., 2009)'
_computing_publication_material 'Olex2 (Dolomanov et al., 2009)'
_computing_structure_refinement 'ShelXL (Sheldrick, 2015)'
_computing_structure_solution 'ShelXT (Sheldrick, 2015)'
_diffrn_ambient_environment N~2~
_diffrn_ambient_temperature 100.00(10)
_diffrn_detector 'CCD plate'
_diffrn_detector_type HyPix
_diffrn_measured_fraction_theta_full 0.983
_diffrn_measured_fraction_theta_max 1.000
_diffrn_measurement_details
;
List of Runs (angles in degrees, time in seconds):

  # Type    Start    End  Width  t~exp~   \w     \q     \k     \f   Frames
--------------------------------------------------------------------------
  1  \w    -78.00 -32.64   0.84    0.10    --  -46.75 105.00 -31.00   54
  2  \w    -20.00   5.20   0.84    0.10    --  -46.75 105.00 -31.00   30
  3  \w     16.00  63.04   0.84    0.10    --   46.75-105.00-131.00   56
  4  \w    -71.00 -29.84   0.84    0.39    --  -88.50 105.00 -31.00   49
  5  \w   -137.00-112.64   0.84    0.39    --  -88.50-105.00-131.00   29
  6  \w     66.00 110.52   0.84    0.39    --  107.31-105.00-131.00   53
  7  \w   -119.00 -73.64   0.84    0.10    --  -46.75-125.00  30.00   54
  8  \w   -119.00 -77.84   0.84    0.10    --  -46.75-125.00 -60.00   49
  9  \w     -6.00  61.20   0.84    0.10    --   46.75 -37.00 -60.00   80
 10  \w   -104.00 -73.76   0.84    0.39    --  -88.50 -30.00 -90.00   36
 11  \w   -161.00 -98.00   0.84    0.39    --  -88.50 -45.00-120.00   75
 12  \w   -163.00-112.60   0.84    0.39    --  -88.50 -30.00 -90.00   60
 13  \w     67.00 101.44   0.84    0.39    --  107.31 -94.00 -90.00   41
 14  \w    100.00 126.04   0.84    0.39    --  107.31 -77.00-120.00   31
 15  \w     35.00  78.68   0.84    0.39    --  107.31 -77.00-120.00   52
 16  \w    133.00 177.52   0.84    0.39    --  107.31  15.00 150.00   53
 17  \w     35.00 104.72   0.84    0.39    --  107.31 -94.00  60.00   83
 18  \w     94.00 119.20   0.84    0.39    --  107.31  15.00 150.00   30
 19  \w     95.00 121.04   0.84    0.39    --  107.31  45.00-120.00   31
 20  \w    141.00 170.40   0.84    0.39    --  107.31  45.00-120.00   35
 21  \w    105.00 164.64   0.84    0.39    --  107.31 105.00 -31.00   71
;
_diffrn_measurement_device 'four-circle diffractometer'
_diffrn_measurement_device_type 'XtaLAB Synergy, Dualflex, HyPix'
_diffrn_measurement_method '\w scans'
_diffrn_orient_matrix_type 'CrysAlisPro convention (1999,Acta A55,543-557)'
_diffrn_orient_matrix_UB_11 -0.1356948000
_diffrn_orient_matrix_UB_12 -0.0237300000
_diffrn_orient_matrix_UB_13 0.0502342000
_diffrn_orient_matrix_UB_21 0.0013452000
_diffrn_orient_matrix_UB_22 0.1577209000
_diffrn_orient_matrix_UB_23 0.0421384000
_diffrn_orient_matrix_UB_31 -0.0793380000
_diffrn_orient_matrix_UB_32 0.0433132000
_diffrn_orient_matrix_UB_33 -0.1256576000
_diffrn_radiation_monochromator mirror
_diffrn_radiation_probe x-ray
_diffrn_radiation_type CuK\a
_diffrn_radiation_wavelength 1.54184
_diffrn_reflns_av_R_equivalents 0.0618
_diffrn_reflns_av_unetI/netI 0.0668
_diffrn_reflns_Laue_measured_fraction_full 0.983
_diffrn_reflns_Laue_measured_fraction_max 1.000
_diffrn_reflns_limit_h_max 11
_diffrn_reflns_limit_h_min -11
_diffrn_reflns_limit_k_max 11
_diffrn_reflns_limit_k_min -11
_diffrn_reflns_limit_l_max 12
_diffrn_reflns_limit_l_min -13
_diffrn_reflns_number 6059
_diffrn_reflns_point_group_measured_fraction_full 0.825
_diffrn_reflns_point_group_measured_fraction_max 0.840
_diffrn_reflns_theta_full 67.684
_diffrn_reflns_theta_max 67.066
_diffrn_reflns_theta_min 4.066
_diffrn_source 'micro-focus sealed X-ray tube'
_diffrn_source_type 'PhotonJet (Cu) X-ray Source'
_exptl_absorpt_coefficient_mu 0.557
_exptl_absorpt_correction_T_max 1.00000
_exptl_absorpt_correction_T_min 0.68631
_exptl_absorpt_correction_type multi-scan
_exptl_absorpt_process_details
;
CrysAlisPro 1.171.40.21a (Rigaku Oxford Diffraction, 2018)
Empirical absorption correction using spherical harmonics,
 implemented in SCALE3 ABSPACK scaling algorithm.
;
_exptl_crystal_colour 'clear light colourless'
_exptl_crystal_colour_lustre clear
_exptl_crystal_colour_modifier light
_exptl_crystal_colour_primary colourless
_exptl_crystal_density_diffrn 1.269
_exptl_crystal_description block
_exptl_crystal_F_000 404
_exptl_crystal_size_max 0.1
_exptl_crystal_size_mid 0.1
_exptl_crystal_size_min 0.05
_refine_diff_density_max 0.264
_refine_diff_density_min -0.275
_refine_diff_density_rms 0.067
_refine_ls_abs_structure_details
;
 Flack x determined using 894 quotients [(I+)-(I-)]/[(I+)+(I-)]
 (Parsons and Flack (2004), Acta Cryst. A60, s61).
;
_refine_ls_abs_structure_Flack -0.4(8)
_refine_ls_extinction_method none
_refine_ls_goodness_of_fit_ref 1.271
_refine_ls_hydrogen_treatment constr
_refine_ls_matrix_type full
_refine_ls_number_parameters 271
_refine_ls_number_reflns 3001
_refine_ls_number_restraints 1
_refine_ls_restrained_S_all 1.270
_refine_ls_R_factor_all 0.0620
_refine_ls_R_factor_gt 0.0503
_refine_ls_shift/su_max 0.000
_refine_ls_shift/su_mean 0.000
_refine_ls_structure_factor_coef Fsqd
_refine_ls_weighting_details
;
 w=1/[\s^2^(Fo^2^)+(0.0802P)^2^+0.4235P]
 where P=(Fo^2^+2Fc^2^)/3
;
_refine_ls_weighting_scheme calc
_refine_ls_wR_factor_gt 0.1748
_refine_ls_wR_factor_ref 0.1867
_reflns_Friedel_coverage 0.574
_reflns_Friedel_fraction_full 0.645
_reflns_Friedel_fraction_max 0.656
_reflns_number_gt 2674
_reflns_number_total 3001
_reflns_threshold_expression 'I > 2\s(I)'
_cod_data_source_file ja9b13975_si_006.cif
_cod_data_source_block wzs-20181210
_cod_original_cell_volume 1003.42(5)
_cod_database_code 4134152
_shelxl_version_number 2013-2
_shelx_space_group_comment
;
The symmetry employed for this shelxl refinement is uniquely defined
by the following loop, which should always be used as a source of
symmetry information in preference to the above space-group names.
They are only intended as comments.
;
_shelx_estimated_absorpt_t_max 0.973
_shelx_estimated_absorpt_t_min 0.946
_reflns_odcompleteness_completeness 100.00
_reflns_odcompleteness_iscentric 1
_reflns_odcompleteness_theta 66.97
_olex2_refinement_description
;
1. Fixed Uiso
 At 1.2 times of:
  All C(H) groups, All C(H,H) groups, All N(H) groups
2.a Secondary CH2 refined with riding coordinates:
 C17(H17A,H17B)
2.b Aromatic/amide H refined with riding coordinates:
 N1(H1), C1(H1A), C2(H2), C3(H3), C4(H4), C13(H13), C14(H14), C15(H15),
 C16(H16), C19(H19), C20(H20), C21(H21), C22(H22), C23(H23), C25(H25), C26(H26),
  C27(H27), C28(H28), C29(H29)
;
_olex2_submission_special_instructions 'No special instructions were received'
_oxdiff_exptl_absorpt_empirical_details
;
Empirical correction (ABSPACK) includes:
- Absorption correction using spherical harmonics
- Frame scaling
;
_oxdiff_exptl_absorpt_empirical_full_max 1.360
_oxdiff_exptl_absorpt_empirical_full_min 0.703

loop_
_space_group_symop_operation_xyz
'x, y, z'
'-x, y+1/2, -z'

loop_
_atom_site_label
_atom_site_type_symbol
_atom_site_fract_x
_atom_site_fract_y
_atom_site_fract_z
_atom_site_U_iso_or_equiv
_atom_site_adp_type
_atom_site_occupancy
_atom_site_site_symmetry_order
_atom_site_calc_flag
_atom_site_refinement_flags_posn
N1 N 0.9976(4) 0.4949(4) 0.7767(4) 0.0282(9) Uani 1 1 d .
H1 H 1.0347 0.5741 0.7532 0.034 Uiso 1 1 calc R
C1 C 1.2026(5) 0.3838(6) 0.8978(5) 0.0335(11) Uani 1 1 d .
H1A H 1.2634 0.4594 0.8852 0.040 Uiso 1 1 calc R
C2 C 1.2470(5) 0.2643(7) 0.9649(5) 0.0378(13) Uani 1 1 d .
H2 H 1.3403 0.2576 1.0000 0.045 Uiso 1 1 calc R
C3 C 1.1575(6) 0.1510(7) 0.9830(5) 0.0401(13) Uani 1 1 d .
H3 H 1.1911 0.0694 1.0297 0.048 Uiso 1 1 calc R
C4 C 1.0211(5) 0.1581(6) 0.9333(5) 0.0348(12) Uani 1 1 d .
H4 H 0.9611 0.0817 0.9456 0.042 Uiso 1 1 calc R
C5 C 0.9721(5) 0.2784(6) 0.8649(4) 0.0281(10) Uani 1 1 d .
C6 C 1.0650(5) 0.3899(6) 0.8488(4) 0.0274(10) Uani 1 1 d .
C7 C 0.8411(5) 0.3237(5) 0.7999(4) 0.0275(11) Uani 1 1 d .
C8 C 0.8620(5) 0.4562(6) 0.7467(4) 0.0280(11) Uani 1 1 d .
C9 C 0.7580(5) 0.5383(5) 0.6776(5) 0.0302(11) Uani 1 1 d .
C10 C 0.6266(5) 0.4848(6) 0.6618(5) 0.0314(11) Uani 1 1 d .
C11 C 0.5988(5) 0.3475(6) 0.7140(5) 0.0310(11) Uani 1 1 d .
C12 C 0.7062(5) 0.2642(6) 0.7820(4) 0.0304(11) Uani 1 1 d .
C13 C 0.6756(6) 0.1289(6) 0.8284(5) 0.0343(12) Uani 1 1 d .
H13 H 0.7465 0.0741 0.8740 0.041 Uiso 1 1 calc R
C14 C 0.5454(6) 0.0749(6) 0.8091(5) 0.0390(13) Uani 1 1 d .
H14 H 0.5269 -0.0175 0.8393 0.047 Uiso 1 1 calc R
C15 C 0.4393(6) 0.1571(7) 0.7444(5) 0.0391(13) Uani 1 1 d .
H15 H 0.3487 0.1206 0.7321 0.047 Uiso 1 1 calc R
C16 C 0.4655(5) 0.2887(7) 0.6993(5) 0.0368(12) Uani 1 1 d .
H16 H 0.3921 0.3428 0.6567 0.044 Uiso 1 1 calc R
C17 C 0.5113(5) 0.5701(7) 0.5910(5) 0.0363(12) Uani 1 1 d .
H17A H 0.4538 0.5037 0.5353 0.044 Uiso 1 1 calc R
H17B H 0.5511 0.6406 0.5389 0.044 Uiso 1 1 calc R
C18 C 0.4200(5) 0.6499(6) 0.6671(5) 0.0335(11) Uani 1 1 d .
C19 C 0.4472(5) 0.6599(6) 0.7939(5) 0.0337(12) Uani 1 1 d .
H19 H 0.5263 0.6143 0.8359 0.040 Uiso 1 1 calc R
C20 C 0.3624(5) 0.7344(6) 0.8614(6) 0.0388(12) Uani 1 1 d .
H20 H 0.3847 0.7404 0.9483 0.047 Uiso 1 1 calc R
C21 C 0.2463(6) 0.7997(7) 0.8034(6) 0.0450(14) Uani 1 1 d .
H21 H 0.1872 0.8495 0.8497 0.054 Uiso 1 1 calc R
C22 C 0.2166(6) 0.7918(7) 0.6764(6) 0.0437(14) Uani 1 1 d .
H22 H 0.1369 0.8369 0.6349 0.052 Uiso 1 1 calc R
C23 C 0.3030(6) 0.7185(7) 0.6096(6) 0.0415(13) Uani 1 1 d .
H23 H 0.2818 0.7149 0.5226 0.050 Uiso 1 1 calc R
C24 C 0.7970(5) 0.6728(6) 0.6185(4) 0.0285(11) Uani 1 1 d .
C25 C 0.7916(7) 0.8055(7) 0.6729(5) 0.0459(15) Uani 1 1 d .
H25 H 0.7596 0.8135 0.7500 0.055 Uiso 1 1 calc R
C26 C 0.8460(5) 0.6652(7) 0.5064(5) 0.0352(12) Uani 1 1 d .
H26 H 0.8518 0.5746 0.4680 0.042 Uiso 1 1 calc R
C27 C 0.8864(5) 0.7869(7) 0.4497(5) 0.0367(12) Uani 1 1 d .
H27 H 0.9196 0.7795 0.3731 0.044 Uiso 1 1 calc R
C28 C 0.8785(5) 0.9182(6) 0.5042(5) 0.0343(12) Uani 1 1 d .
H28 H 0.9049 1.0023 0.4648 0.041 Uiso 1 1 calc R
C29 C 0.8325(7) 0.9279(7) 0.6156(6) 0.0479(15) Uani 1 1 d .
H29 H 0.8284 1.0188 0.6540 0.058 Uiso 1 1 calc R

loop_
_atom_site_aniso_label
_atom_site_aniso_U_11
_atom_site_aniso_U_22
_atom_site_aniso_U_33
_atom_site_aniso_U_23
_atom_site_aniso_U_13
_atom_site_aniso_U_12
N1 0.031(2) 0.023(2) 0.032(2) 0.0021(18) 0.0085(17) -0.0019(17)
C1 0.038(3) 0.033(3) 0.030(3) -0.001(2) 0.006(2) -0.003(2)
C2 0.038(3) 0.048(4) 0.027(2) 0.000(2) 0.001(2) 0.003(2)
C3 0.050(3) 0.037(3) 0.034(3) 0.005(3) 0.008(2) 0.003(3)
C4 0.042(3) 0.031(3) 0.033(3) 0.003(2) 0.012(2) -0.003(2)
C5 0.037(2) 0.025(3) 0.023(2) 0.000(2) 0.0069(19) -0.001(2)
C6 0.036(2) 0.028(3) 0.019(2) 0.001(2) 0.0052(19) 0.000(2)
C7 0.032(2) 0.026(3) 0.025(2) -0.002(2) 0.0082(19) -0.001(2)
C8 0.032(2) 0.029(3) 0.024(2) -0.001(2) 0.0063(19) -0.001(2)
C9 0.036(3) 0.026(3) 0.030(3) 0.000(2) 0.009(2) 0.002(2)
C10 0.034(2) 0.032(3) 0.030(3) -0.002(2) 0.010(2) -0.002(2)
C11 0.031(2) 0.035(3) 0.027(2) -0.004(2) 0.0059(19) -0.004(2)
C12 0.036(2) 0.028(3) 0.029(2) -0.005(2) 0.013(2) -0.003(2)
C13 0.041(3) 0.029(3) 0.034(3) -0.003(2) 0.012(2) -0.003(2)
C14 0.050(3) 0.028(3) 0.041(3) -0.003(2) 0.015(3) -0.009(2)
C15 0.038(3) 0.044(3) 0.036(3) -0.009(3) 0.008(2) -0.013(3)
C16 0.036(3) 0.040(3) 0.035(3) -0.009(3) 0.007(2) -0.009(2)
C17 0.034(3) 0.043(3) 0.031(3) 0.000(2) 0.001(2) -0.004(2)
C18 0.030(2) 0.032(3) 0.038(3) 0.005(2) 0.003(2) -0.006(2)
C19 0.032(2) 0.034(3) 0.033(3) 0.000(2) -0.001(2) -0.004(2)
C20 0.039(3) 0.032(3) 0.047(3) 0.001(3) 0.011(2) -0.003(2)
C21 0.039(3) 0.030(3) 0.068(4) -0.005(3) 0.016(3) -0.002(3)
C22 0.035(3) 0.029(3) 0.063(4) 0.006(3) -0.005(2) 0.003(2)
C23 0.042(3) 0.036(3) 0.044(3) 0.003(3) -0.003(2) -0.002(2)
C24 0.031(2) 0.031(3) 0.024(2) 0.004(2) 0.0042(18) 0.001(2)
C25 0.071(4) 0.035(3) 0.037(3) 0.000(3) 0.027(3) 0.000(3)
C26 0.038(3) 0.038(3) 0.029(3) -0.002(2) 0.003(2) 0.001(2)
C27 0.041(3) 0.042(3) 0.027(3) 0.006(3) 0.007(2) 0.001(3)
C28 0.033(2) 0.031(3) 0.039(3) 0.009(2) 0.006(2) 0.000(2)
C29 0.072(4) 0.031(3) 0.045(3) 0.002(3) 0.024(3) 0.001(3)

loop_
_atom_type_symbol
_atom_type_description
_atom_type_scat_dispersion_real
_atom_type_scat_dispersion_imag
_atom_type_scat_source
C C 0.0181 0.0091 'International Tables Vol C Tables 4.2.6.8 and 6.1.1.4'
H H 0.0000 0.0000 'International Tables Vol C Tables 4.2.6.8 and 6.1.1.4'
N N 0.0311 0.0180 'International Tables Vol C Tables 4.2.6.8 and 6.1.1.4'

loop_
_geom_angle_atom_site_label_1
_geom_angle_atom_site_label_2
_geom_angle_atom_site_label_3
_geom_angle
C6 N1 C8 109.0(4)
C2 C1 C6 117.4(5)
C1 C2 C3 121.6(5)
C4 C3 C2 120.4(5)
C3 C4 C5 119.6(5)
C4 C5 C6 118.4(5)
C4 C5 C7 135.6(5)
C6 C5 C7 106.0(4)
N1 C6 C1 128.3(5)
N1 C6 C5 109.0(4)
C1 C6 C5 122.6(5)
C8 C7 C5 106.7(4)
C8 C7 C12 118.5(5)
C12 C7 C5 134.8(5)
N1 C8 C7 109.2(4)
N1 C8 C9 126.4(5)
C7 C8 C9 124.3(5)
C8 C9 C24 118.4(4)
C10 C9 C8 118.1(5)
C10 C9 C24 123.3(5)
C9 C10 C11 120.0(5)
C9 C10 C17 120.1(5)
C11 C10 C17 119.8(4)
C12 C11 C10 121.1(4)
C16 C11 C10 121.7(5)
C16 C11 C12 117.2(5)
C7 C12 C11 117.8(5)
C13 C12 C7 122.8(5)
C13 C12 C11 119.4(4)
C14 C13 C12 121.3(5)
C13 C14 C15 119.6(5)
C16 C15 C14 120.4(5)
C15 C16 C11 122.1(6)
C10 C17 C18 116.2(5)
C19 C18 C17 123.1(5)
C19 C18 C23 117.0(5)
C23 C18 C17 120.0(5)
C18 C19 C20 121.9(5)
C21 C20 C19 120.4(6)
C20 C21 C22 119.0(6)
C23 C22 C21 120.2(5)
C22 C23 C18 121.6(5)
C25 C24 C9 122.6(4)
C25 C24 C26 118.0(5)
C26 C24 C9 119.4(5)
C24 C25 C29 120.5(5)
C27 C26 C24 121.3(6)
C28 C27 C26 119.9(5)
C27 C28 C29 119.8(5)
C28 C29 C25 120.4(6)

loop_
_geom_bond_atom_site_label_1
_geom_bond_atom_site_label_2
_geom_bond_distance
N1 C6 1.369(6)
N1 C8 1.383(6)
C1 C2 1.373(8)
C1 C6 1.392(7)
C2 C3 1.411(9)
C3 C4 1.383(8)
C4 C5 1.397(8)
C5 C6 1.416(7)
C5 C7 1.450(7)
C7 C8 1.394(7)
C7 C12 1.433(7)
C8 C9 1.413(7)
C9 C10 1.381(7)
C9 C24 1.488(7)
C10 C11 1.445(7)
C10 C17 1.511(8)
C11 C12 1.436(7)
C11 C16 1.417(7)
C12 C13 1.410(7)
C13 C14 1.372(8)
C14 C15 1.407(9)
C15 C16 1.362(9)
C17 C18 1.514(8)
C18 C19 1.383(7)
C18 C23 1.392(8)
C19 C20 1.384(8)
C20 C21 1.373(9)
C21 C22 1.386(9)
C22 C23 1.385(9)
C24 C25 1.378(8)
C24 C26 1.390(8)
C25 C29 1.391(9)
C26 C27 1.380(8)
C27 C28 1.369(9)
C28 C29 1.371(9)
